data_2225155
loop_
_publ_author_name
'Fernandez de Luis, Roberto'
'Urtiaga, M. Karmele'
'Mesa, Jos\'e Luis'
'Arriortua, Mar\'ia I.'

_publ_section_title
;
 Tris[4,4'-(ethene-1,2-diyl)dipyridinium] decavanadate dihydrate
;
_journal_coeditor_code BG2319
_journal_issue 3
_journal_name_full 'Acta Crystallographica Section E'
_journal_page_first m323
_journal_page_last m324
_journal_paper_doi 10.1107/S1600536810006215
_journal_volume 66
_journal_year 2010
_chemical_formula_iupac '(C12 H12 N2)3 [V10 O28], 2H2 O'
_chemical_formula_moiety '3(C12 H12 N2 2+), O28 V10 6-, 2(H2 O)'
_chemical_formula_sum 'C36 H40 N6 O30 V10'
_chemical_formula_weight 1546.14
_chemical_name_common
;
tris(<i>trans</i>-1,2-bis(4-pyridinio)ethene) decavanadate dihydrate
;
_chemical_name_systematic
;
tris[4,4'-(ethene-1,2-diyl)dipyridinium] decavanadate dihydrate
;
_space_group_IT_number 2
_symmetry_cell_setting triclinic
_symmetry_space_group_name_Hall '-P 1'
_symmetry_space_group_name_H-M 'P -1'
_audit_creation_method 'WinGX routine CIF_UPDATE'
_cell_angle_alpha 113.072(4)
_cell_angle_beta 105.396(4)
_cell_angle_gamma 93.171(3)
_cell_formula_units_Z 1
_cell_length_a 9.7343(4)
_cell_length_b 11.7754(5)
_cell_length_c 12.2311(5)
_cell_measurement_reflns_used 4312
_cell_measurement_temperature 293(2)
_cell_measurement_theta_max 28.903
_cell_measurement_theta_min 2.6396
_cell_volume 1223.33(10)
_computing_cell_refinement 'CrysAlis RED (Oxford Diffraction, 2008)'
_computing_data_collection 'CrysAlis CCD (Oxford Diffraction, 2008)'
_computing_data_reduction 'CrysAlis RED (Oxford Diffraction, 2008)'
_computing_molecular_graphics 'PLATON (Spek, 2009)'
_computing_publication_material 'TOPOS (Blatov, 2006)'
_computing_structure_refinement 'SHELXL97 (Sheldrick, 2008)'
_computing_structure_solution 'SIR92 (Altomare <i>et al.</i>,  1993)'
_diffrn_ambient_temperature 293(2)
_diffrn_measured_fraction_theta_full 0.995
_diffrn_measured_fraction_theta_max 0.847
_diffrn_measurement_device_type 'Oxford Xcalibur2'
_diffrn_measurement_method 'profile data from q/2q scans'
_diffrn_radiation_monochromator graphite
_diffrn_radiation_source 'fine-focus sealed X-ray tube'
_diffrn_radiation_type MoK\a
_diffrn_radiation_wavelength 0.71073
_diffrn_reflns_av_R_equivalents 0.0285
_diffrn_reflns_limit_h_max 12
_diffrn_reflns_limit_h_min -9
_diffrn_reflns_limit_k_max 12
_diffrn_reflns_limit_k_min -14
_diffrn_reflns_limit_l_max 15
_diffrn_reflns_limit_l_min -15
_diffrn_reflns_number 10137
_diffrn_reflns_theta_full 25
_diffrn_reflns_theta_max 28.99
_diffrn_reflns_theta_min 2.65
_diffrn_standards_decay_% 0
_diffrn_standards_interval_count 50
_diffrn_standards_interval_time 45
_diffrn_standards_number 3
_exptl_absorpt_coefficient_mu 1.924
_exptl_absorpt_correction_T_max 0.887
_exptl_absorpt_correction_T_min 0.780
_exptl_absorpt_correction_type analytical
_exptl_absorpt_process_details
;
(CrysAlis RED; Oxford Diffraction, 2008)
;
_exptl_crystal_colour orange
_exptl_crystal_density_diffrn 2.099
_exptl_crystal_density_method 'not measured'
_exptl_crystal_description plate
_exptl_crystal_F_000 768
_exptl_crystal_size_max 0.18
_exptl_crystal_size_mid 0.14
_exptl_crystal_size_min 0.08
_refine_diff_density_max 0.644
_refine_diff_density_min -0.391
_refine_ls_extinction_method none
_refine_ls_goodness_of_fit_ref 0.902
_refine_ls_hydrogen_treatment mixed
_refine_ls_matrix_type full
_refine_ls_number_parameters 378
_refine_ls_number_reflns 5498
_refine_ls_number_restraints 2
_refine_ls_restrained_S_all 0.902
_refine_ls_R_factor_all 0.0529
_refine_ls_R_factor_gt 0.0323
_refine_ls_shift/su_max 0.000
_refine_ls_shift/su_mean 0.000
_refine_ls_structure_factor_coef Fsqd
_refine_ls_weighting_details 'calc w=1/[\s^2^(Fo^2^)+(0.0377P)^2^+0.0000P] where P=(Fo^2^+2Fc^2^)/3'
_refine_ls_weighting_scheme calc
_refine_ls_wR_factor_gt 0.0716
_refine_ls_wR_factor_ref 0.0757
_reflns_number_gt 3829
_reflns_number_total 5498
_reflns_threshold_expression I>2\s(I)
_cod_data_source_file bg2319.cif
_cod_data_source_block I
_cod_original_cell_volume 1223.33(9)
_cod_database_code 2225155
_cod_database_fobs_code 2225155

loop_
_symmetry_equiv_pos_as_xyz
'x, y, z'
'-x, -y, -z'

loop_
_atom_site_type_symbol
_atom_site_label
_atom_site_fract_x
_atom_site_fract_y
_atom_site_fract_z
_atom_site_U_iso_or_equiv
_atom_site_adp_type
_atom_site_calc_flag
_atom_site_refinement_flags
_atom_site_occupancy
_atom_site_disorder_assembly
_atom_site_disorder_group
O O1W 0.6206(3) 0.5760(2) 0.2406(2) 0.0481(6) Uani d D 1 . .
V V1 0.56372(4) 0.24085(4) 0.17922(4) 0.01678(11) Uani d . 1 . .
V V4 0.67454(4) 0.01106(4) 0.01759(4) 0.01442(10) Uani d . 1 . .
V V5 0.55805(4) 0.00281(4) 0.23104(4) 0.01684(11) Uani d . 1 . .
V V2 0.66272(5) 0.24385(4) -0.04145(4) 0.01972(11) Uani d . 1 . .
V V3 0.34102(5) 0.22893(4) -0.06201(4) 0.02019(11) Uani d . 1 . .
O O6 0.78126(17) 0.11594(15) 0.00005(15) 0.0193(4) Uani d . 1 . .
O O3 0.58831(19) 0.08980(17) 0.37727(15) 0.0251(4) Uani d . 1 . .
O O8 0.77818(17) -0.09058(15) 0.04656(15) 0.0187(4) Uani d . 1 . .
O O13 0.59849(19) 0.32733(16) 0.32570(15) 0.0259(4) Uani d . 1 . .
O O9 0.40551(18) 0.30068(15) 0.10994(15) 0.0198(4) Uani d . 1 . .
O O5 0.41516(17) 0.09802(15) 0.16167(14) 0.0152(4) Uani d . 1 . .
O O10 0.2165(2) 0.30576(18) -0.09039(17) 0.0311(5) Uani d . 1 . .
O O12 0.68888(18) 0.31452(15) 0.13329(15) 0.0203(4) Uani d . 1 . .
O O2 0.39991(18) -0.11428(15) 0.20214(15) 0.0192(4) Uani d . 1 . .
O O11 0.50190(19) 0.31199(16) -0.07012(15) 0.0219(4) Uani d . 1 . .
O O7 0.50263(17) 0.10133(14) -0.02292(14) 0.0156(4) Uani d . 1 . .
O O4 0.67716(17) 0.10895(15) 0.18500(14) 0.0162(4) Uani d . 1 . .
O O1 0.68157(18) -0.10149(16) 0.22455(15) 0.0203(4) Uani d . 1 . .
O O14 0.7885(2) 0.32950(18) -0.05078(17) 0.0311(5) Uani d . 1 . .
N N3 0.2433(2) 0.2213(2) 0.2692(2) 0.0243(5) Uani d . 1 . .
H H23 0.2959 0.1735 0.2323 0.029 Uiso calc R 1 . .
N N1 0.2556(3) 0.4870(2) 0.1955(2) 0.0313(6) Uani d . 1 . .
H H21 0.3068 0.4358 0.1604 0.038 Uiso calc R 1 . .
N N2 -0.2323(3) 1.0304(2) 0.6653(2) 0.0301(6) Uani d . 1 . .
H H22 -0.2872 1.0732 0.7040 0.036 Uiso calc R 1 . .
C C9 0.0305(3) 0.5473(3) 0.1930(2) 0.0310(7) Uani d . 1 . .
H H9 -0.0682 0.5339 0.1520 0.037 Uiso calc R 1 . .
C C3 -0.0588(3) 0.8902(2) 0.5429(2) 0.0230(6) Uani d . 1 . .
C C15 0.0758(3) 0.3752(2) 0.3866(2) 0.0230(6) Uani d . 1 . .
C C7 -0.0022(3) 0.7264(3) 0.3679(3) 0.0299(7) Uani d . 1 . .
H H7 -0.0979 0.7137 0.3193 0.036 Uiso calc R 1 . .
C C17 0.3018(3) 0.3073(3) 0.3866(2) 0.0316(7) Uani d . 1 . .
H H17 0.3992 0.3141 0.4277 0.038 Uiso calc R 1 . .
C C2 -0.2037(3) 0.8813(3) 0.4807(3) 0.0317(7) Uani d . 1 . .
H H2 -0.2438 0.8275 0.3963 0.038 Uiso calc R 1 . .
C C14 0.0182(3) 0.2840(3) 0.2653(2) 0.0301(7) Uani d . 1 . .
H H14 -0.0792 0.2735 0.2218 0.036 Uiso calc R 1 . .
C C10 0.0919(3) 0.6475(2) 0.3090(2) 0.0252(6) Uani d . 1 . .
C C6 0.0367(3) 0.8142(3) 0.4839(2) 0.0273(6) Uani d . 1 . .
H H6 0.1330 0.8287 0.5319 0.033 Uiso calc R 1 . .
C C8 0.1146(3) 0.4683(3) 0.1390(3) 0.0324(7) Uani d . 1 . .
H H8 0.0725 0.4006 0.0616 0.039 Uiso calc R 1 . .
C C4 -0.0052(3) 0.9733(3) 0.6680(3) 0.0330(7) Uani d . 1 . .
H H4 0.0914 0.9819 0.7124 0.040 Uiso calc R 1 . .
C C16 0.2216(3) 0.3861(3) 0.4479(3) 0.0325(7) Uani d . 1 . .
H H16 0.2643 0.4462 0.5296 0.039 Uiso calc R 1 . .
C C11 0.2410(3) 0.6652(3) 0.3648(3) 0.0383(8) Uani d . 1 . .
H H11 0.2863 0.7323 0.4419 0.046 Uiso calc R 1 . .
C C18 -0.0196(3) 0.4549(2) 0.4436(2) 0.0280(6) Uani d . 1 . .
H H18 -0.1159 0.4400 0.3953 0.034 Uiso calc R 1 . .
C C13 0.1052(3) 0.2090(3) 0.2092(3) 0.0308(7) Uani d . 1 . .
H H13 0.0660 0.1483 0.1273 0.037 Uiso calc R 1 . .
C C5 -0.0935(3) 1.0428(3) 0.7266(3) 0.0369(8) Uani d . 1 . .
H H5 -0.0560 1.0994 0.8103 0.044 Uiso calc R 1 . .
C C1 -0.2869(3) 0.9529(3) 0.5454(3) 0.0346(7) Uani d . 1 . .
H H1 -0.3840 0.9467 0.5039 0.041 Uiso calc R 1 . .
C C12 0.3201(3) 0.5841(3) 0.3063(3) 0.0427(8) Uani d . 1 . .
H H12 0.4195 0.5963 0.3436 0.051 Uiso calc R 1 . .
H H19 0.580(4) 0.600(4) 0.178(3) 0.103(17) Uiso d D 1 . .
H H20 0.629(4) 0.4968(18) 0.190(3) 0.090(15) Uiso d D 1 . .

loop_
_atom_site_aniso_label
_atom_site_aniso_U_11
_atom_site_aniso_U_22
_atom_site_aniso_U_33
_atom_site_aniso_U_12
_atom_site_aniso_U_13
_atom_site_aniso_U_23
O1W 0.0659(17) 0.0344(15) 0.0435(14) 0.0091(12) 0.0161(13) 0.0166(12)
V1 0.0169(2) 0.0135(2) 0.0151(2) 0.00251(18) 0.00647(17) 0.00015(18)
V4 0.0112(2) 0.0148(2) 0.0138(2) 0.00369(17) 0.00515(17) 0.00151(17)
V5 0.0167(2) 0.0183(2) 0.0130(2) 0.00517(18) 0.00559(17) 0.00319(18)
V2 0.0200(2) 0.0171(2) 0.0202(2) 0.00216(18) 0.00929(18) 0.00423(19)
V3 0.0209(2) 0.0195(2) 0.0203(2) 0.00956(19) 0.00864(19) 0.00638(19)
O6 0.0153(9) 0.0184(10) 0.0199(9) 0.0014(7) 0.0075(7) 0.0025(8)
O3 0.0279(11) 0.0268(11) 0.0150(9) 0.0061(8) 0.0077(8) 0.0024(8)
O8 0.0152(9) 0.0212(10) 0.0185(9) 0.0071(7) 0.0073(7) 0.0053(8)
O13 0.0291(11) 0.0213(10) 0.0185(9) 0.0018(8) 0.0088(8) -0.0010(8)
O9 0.0214(10) 0.0160(9) 0.0201(9) 0.0079(7) 0.0103(7) 0.0028(7)
O5 0.0137(9) 0.0160(9) 0.0130(8) 0.0049(7) 0.0058(7) 0.0017(7)
O10 0.0307(11) 0.0334(11) 0.0321(11) 0.0184(9) 0.0125(9) 0.0135(9)
O12 0.0199(10) 0.0152(9) 0.0212(9) 0.0014(7) 0.0083(7) 0.0022(7)
O2 0.0190(10) 0.0189(10) 0.0187(9) 0.0036(7) 0.0099(7) 0.0044(8)
O11 0.0265(10) 0.0174(10) 0.0221(9) 0.0071(8) 0.0106(8) 0.0063(8)
O7 0.0148(9) 0.0151(9) 0.0151(8) 0.0056(7) 0.0065(7) 0.0032(7)
O4 0.0130(9) 0.0172(9) 0.0135(8) 0.0028(7) 0.0045(7) 0.0013(7)
O1 0.0183(9) 0.0248(10) 0.0170(9) 0.0085(8) 0.0062(7) 0.0072(8)
O14 0.0305(11) 0.0286(11) 0.0342(11) 0.0003(9) 0.0147(9) 0.0112(9)
N3 0.0236(13) 0.0232(13) 0.0283(12) 0.0121(10) 0.0176(10) 0.0060(10)
N1 0.0354(15) 0.0297(14) 0.0306(13) 0.0178(12) 0.0192(11) 0.0073(11)
N2 0.0366(15) 0.0277(14) 0.0374(14) 0.0163(11) 0.0273(12) 0.0138(12)
C9 0.0291(17) 0.0326(17) 0.0265(15) 0.0109(13) 0.0093(13) 0.0067(13)
C3 0.0256(15) 0.0204(15) 0.0289(14) 0.0084(12) 0.0169(12) 0.0105(12)
C15 0.0249(15) 0.0190(14) 0.0272(14) 0.0080(12) 0.0154(12) 0.0066(12)
C7 0.0281(16) 0.0325(17) 0.0281(15) 0.0130(13) 0.0112(12) 0.0094(13)
C17 0.0208(15) 0.0371(18) 0.0294(15) 0.0103(13) 0.0096(12) 0.0049(14)
C2 0.0335(17) 0.0391(18) 0.0236(14) 0.0163(14) 0.0119(13) 0.0109(13)
C14 0.0203(15) 0.0336(17) 0.0288(15) 0.0092(13) 0.0101(12) 0.0033(13)
C10 0.0311(16) 0.0218(15) 0.0253(14) 0.0114(12) 0.0142(12) 0.0079(12)
C6 0.0236(15) 0.0274(16) 0.0297(15) 0.0081(12) 0.0126(12) 0.0077(13)
C8 0.0383(19) 0.0277(17) 0.0251(15) 0.0087(14) 0.0138(13) 0.0022(13)
C4 0.0213(16) 0.0331(18) 0.0340(16) 0.0001(13) 0.0114(13) 0.0023(14)
C16 0.0281(17) 0.0321(17) 0.0241(15) 0.0065(13) 0.0098(13) -0.0027(13)
C11 0.0320(18) 0.0323(18) 0.0323(16) 0.0081(14) 0.0097(14) -0.0049(14)
C18 0.0229(15) 0.0273(17) 0.0313(15) 0.0090(13) 0.0116(12) 0.0072(12)
C13 0.0266(16) 0.0290(17) 0.0267(15) 0.0065(13) 0.0116(13) -0.0009(13)
C5 0.0349(18) 0.0322(18) 0.0351(17) 0.0040(14) 0.0216(14) -0.0009(14)
C1 0.0306(17) 0.049(2) 0.0322(16) 0.0216(15) 0.0148(13) 0.0206(15)
C12 0.0265(17) 0.048(2) 0.0385(18) 0.0100(15) 0.0107(14) 0.0020(16)

loop_
_atom_type_symbol
_atom_type_description
_atom_type_scat_dispersion_real
_atom_type_scat_dispersion_imag
_atom_type_scat_source
C C 0.0033 0.0016 'International Tables Vol C Tables 4.2.6.8 and 6.1.1.4'
H H 0 0 'International Tables Vol C Tables 4.2.6.8 and 6.1.1.4'
N N 0.0061 0.0033 'International Tables Vol C Tables 4.2.6.8 and 6.1.1.4'
O O 0.0106 0.006 'International Tables Vol C Tables 4.2.6.8 and 6.1.1.4'
V V 0.3005 0.5294 'International Tables Vol C Tables 4.2.6.8 and 6.1.1.4'

loop_
_geom_angle_atom_site_label_1
_geom_angle_atom_site_label_2
_geom_angle_atom_site_label_3
_geom_angle_site_symmetry_1
_geom_angle_site_symmetry_3
_geom_angle
_geom_angle_publ_flag
H19 O1W H20 . . 97(3) ?
O13 V1 O12 . . 104.37(9) ?
O13 V1 O9 . . 101.50(8) ?
O12 V1 O9 . . 94.74(8) ?
O13 V1 O4 . . 100.66(8) ?
O12 V1 O4 . . 93.50(7) ?
O9 V1 O4 . . 153.60(7) ?
O13 V1 O5 . . 98.70(8) ?
O12 V1 O5 . . 156.10(7) ?
O9 V1 O5 . . 86.65(7) ?
O4 V1 O5 . . 75.95(7) ?
O13 V1 O7 . . 173.33(8) ?
O12 V1 O7 . . 81.88(7) ?
O9 V1 O7 . . 80.03(6) ?
O4 V1 O7 . . 76.37(6) ?
O5 V1 O7 . . 74.85(6) ?
O13 V1 V5 . . 89.97(7) ?
O12 V1 V5 . . 132.01(6) ?
O9 V1 V5 . . 127.42(6) ?
O4 V1 V5 . . 38.53(5) ?
O5 V1 V5 . . 40.77(5) ?
O7 V1 V5 . . 84.03(4) ?
O13 V1 V4 . . 136.07(7) ?
O12 V1 V4 . . 78.71(5) ?
O9 V1 V4 . . 122.13(5) ?
O4 V1 V4 . . 36.05(4) ?
O5 V1 V4 . . 80.37(4) ?
O7 V1 V4 . . 42.12(4) ?
V5 V1 V4 . . 60.727(13) ?
O13 V1 V2 . . 137.78(7) ?
O12 V1 V2 . . 33.68(5) ?
O9 V1 V2 . . 83.43(5) ?
O4 V1 V2 . . 89.73(5) ?
O5 V1 V2 . . 123.51(4) ?
O7 V1 V2 . . 48.67(4) ?
V5 V1 V2 . . 120.397(16) ?
V4 V1 V2 . . 59.760(13) ?
O13 V1 V3 . . 134.03(7) ?
O12 V1 V3 . . 83.67(6) ?
O9 V1 V3 . . 32.63(5) ?
O4 V1 V3 . . 124.31(5) ?
O5 V1 V3 . . 84.82(5) ?
O7 V1 V3 . . 48.08(4) ?
V5 V1 V3 . . 118.280(17) ?
V4 V1 V3 . . 89.836(15) ?
V2 V1 V3 . . 59.033(14) ?
O6 V4 O8 . . 106.73(8) ?
O6 V4 O4 . . 99.21(8) ?
O8 V4 O4 . . 97.88(7) ?
O6 V4 O5 . 2_655 96.61(7) ?
O8 V4 O5 . 2_655 94.96(7) ?
O4 V4 O5 . 2_655 155.78(7) ?
O6 V4 O7 . . 88.29(7) ?
O8 V4 O7 . . 164.73(8) ?
O4 V4 O7 . . 81.95(6) ?
O5 V4 O7 2_655 . 80.32(6) ?
O6 V4 O7 . 2_655 165.98(7) ?
O8 V4 O7 . 2_655 87.06(7) ?
O4 V4 O7 . 2_655 80.93(6) ?
O5 V4 O7 2_655 2_655 79.31(6) ?
O7 V4 O7 . 2_655 77.82(7) ?
O6 V4 V3 . 2_655 144.98(6) ?
O8 V4 V3 . 2_655 38.30(6) ?
O4 V4 V3 . 2_655 90.34(5) ?
O5 V4 V3 2_655 2_655 87.10(5) ?
O7 V4 V3 . 2_655 126.54(5) ?
O7 V4 V3 2_655 2_655 48.76(4) ?
O6 V4 V2 . . 39.14(6) ?
O8 V4 V2 . . 145.85(6) ?
O4 V4 V2 . . 91.20(5) ?
O5 V4 V2 2_655 . 89.58(5) ?
O7 V4 V2 . . 49.16(5) ?
O7 V4 V2 2_655 . 126.97(4) ?
V3 V4 V2 2_655 . 175.081(18) ?
O6 V4 V1 . . 85.84(6) ?
O8 V4 V1 . . 135.23(6) ?
O4 V4 V1 . . 37.36(5) ?
O5 V4 V1 2_655 . 126.81(5) ?
O7 V4 V1 . . 46.56(4) ?
O7 V4 V1 2_655 . 85.98(4) ?
V3 V4 V1 2_655 . 119.429(17) ?
V2 V4 V1 . . 60.147(14) ?
O3 V5 O1 . . 105.70(8) ?
O3 V5 O2 . . 100.00(8) ?
O1 V5 O2 . . 94.80(8) ?
O3 V5 O4 . . 101.31(8) ?
O1 V5 O4 . . 92.10(7) ?
O2 V5 O4 . . 154.88(7) ?
O3 V5 O5 . . 97.61(8) ?
O1 V5 O5 . . 155.48(7) ?
O2 V5 O5 . . 88.44(7) ?
O4 V5 O5 . . 75.71(7) ?
O3 V5 O7 . 2_655 172.62(8) ?
O1 V5 O7 . 2_655 81.59(7) ?
O2 V5 O7 . 2_655 80.23(6) ?
O4 V5 O7 . 2_655 76.94(6) ?
O5 V5 O7 . 2_655 75.01(6) ?
O3 V5 V3 . 2_655 139.16(7) ?
O1 V5 V3 . 2_655 33.71(5) ?
O2 V5 V3 . 2_655 84.31(5) ?
O4 V5 V3 . 2_655 88.21(5) ?
O5 V5 V3 . 2_655 123.19(4) ?
O7 V5 V3 2_655 2_655 48.20(4) ?
O3 V5 V1 . . 89.79(7) ?
O1 V5 V1 . . 130.10(6) ?
O2 V5 V1 . . 129.48(6) ?
O4 V5 V1 . . 38.01(5) ?
O5 V5 V1 . . 41.04(5) ?
O7 V5 V1 2_655 . 84.49(4) ?
V3 V5 V1 2_655 . 118.745(17) ?
O14 V2 O11 . . 105.89(9) ?
O14 V2 O2 . 2_655 101.51(8) ?
O11 V2 O2 . 2_655 92.56(8) ?
O14 V2 O12 . . 102.49(9) ?
O11 V2 O12 . . 91.08(7) ?
O2 V2 O12 2_655 . 153.70(8) ?
O14 V2 O6 . . 99.06(9) ?
O11 V2 O6 . . 155.04(8) ?
O2 V2 O6 2_655 . 83.03(7) ?
O12 V2 O6 . . 82.74(7) ?
O14 V2 O7 . . 172.02(9) ?
O11 V2 O7 . . 82.09(7) ?
O2 V2 O7 2_655 . 77.52(6) ?
O12 V2 O7 . . 77.21(6) ?
O6 V2 O7 . . 72.97(6) ?
O14 V2 V3 . . 139.36(8) ?
O11 V2 V3 . . 33.48(6) ?
O2 V2 V3 2_655 . 85.57(5) ?
O12 V2 V3 . . 83.21(5) ?
O6 V2 V3 . . 121.57(5) ?
O7 V2 V3 . . 48.62(4) ?
O14 V2 V4 . . 129.74(8) ?
O11 V2 V4 . . 124.36(6) ?
O2 V2 V4 2_655 . 78.93(6) ?
O12 V2 V4 . . 77.54(5) ?
O6 V2 V4 . . 30.68(5) ?
O7 V2 V4 . . 42.29(4) ?
V3 V2 V4 . . 90.883(16) ?
O14 V2 V1 . . 133.81(7) ?
O11 V2 V1 . . 82.33(5) ?
O2 V2 V1 2_655 . 123.82(5) ?
O12 V2 V1 . . 31.33(5) ?
O6 V2 V1 . . 79.89(5) ?
O7 V2 V1 . . 46.31(4) ?
V3 V2 V1 . . 60.491(14) ?
V4 V2 V1 . . 60.094(13) ?
O10 V3 O9 . . 101.74(8) ?
O10 V3 O11 . . 103.94(9) ?
O9 V3 O11 . . 92.32(8) ?
O10 V3 O1 . 2_655 102.30(8) ?
O9 V3 O1 . 2_655 154.79(8) ?
O11 V3 O1 . 2_655 89.17(7) ?
O10 V3 O8 . 2_655 99.14(9) ?
O9 V3 O8 . 2_655 85.43(7) ?
O11 V3 O8 . 2_655 156.77(7) ?
O1 V3 O8 2_655 2_655 83.40(7) ?
O10 V3 O7 . . 173.91(9) ?
O9 V3 O7 . . 78.86(6) ?
O11 V3 O7 . . 82.05(7) ?
O1 V3 O7 2_655 . 76.43(6) ?
O8 V3 O7 2_655 . 74.82(6) ?
O10 V3 V2 . . 136.73(8) ?
O9 V3 V2 . . 85.19(5) ?
O11 V3 V2 . . 32.79(5) ?
O1 V3 V2 2_655 . 82.51(5) ?
O8 V3 V2 2_655 . 124.07(5) ?
O7 V3 V2 . . 49.26(4) ?
O10 V3 V4 . 2_655 129.92(8) ?
O9 V3 V4 . 2_655 80.78(6) ?
O11 V3 V4 . 2_655 126.06(6) ?
O1 V3 V4 2_655 2_655 78.07(5) ?
O8 V3 V4 2_655 2_655 30.78(5) ?
O7 V3 V4 . 2_655 44.05(4) ?
V2 V3 V4 . 2_655 93.302(16) ?
O10 V3 V5 . 2_655 133.07(7) ?
O9 V3 V5 . 2_655 124.82(5) ?
O11 V3 V5 . 2_655 81.68(5) ?
O1 V3 V5 2_655 2_655 30.77(5) ?
O8 V3 V5 2_655 2_655 80.72(4) ?
O7 V3 V5 . 2_655 45.96(4) ?
V2 V3 V5 . 2_655 61.047(14) ?
V4 V3 V5 2_655 2_655 61.024(14) ?
O10 V3 V1 . . 134.82(7) ?
O9 V3 V1 . . 33.18(5) ?
O11 V3 V1 . . 81.84(6) ?
O1 V3 V1 2_655 . 122.73(5) ?
O8 V3 V1 2_655 . 83.76(5) ?
O7 V3 V1 . . 46.35(4) ?
V2 V3 V1 . . 60.476(14) ?
V4 V3 V1 2_655 . 63.607(14) ?
V5 V3 V1 2_655 . 92.045(16) ?
V4 O6 V2 . . 110.17(8) ?
V4 O8 V3 . 2_655 110.92(8) ?
V3 O9 V1 . . 114.19(8) ?
V4 O5 V5 2_655 . 106.12(7) ?
V4 O5 V1 2_655 . 108.17(7) ?
V5 O5 V1 . . 98.19(7) ?
V1 O12 V2 . . 114.99(9) ?
V2 O2 V5 2_655 . 114.19(8) ?
V2 O11 V3 . . 113.73(9) ?
V4 O7 V4 . 2_655 102.18(7) ?
V4 O7 V5 . 2_655 95.92(6) ?
V4 O7 V5 2_655 2_655 91.54(6) ?
V4 O7 V1 . . 91.33(6) ?
V4 O7 V1 2_655 . 95.64(6) ?
V5 O7 V1 2_655 . 168.51(8) ?
V4 O7 V3 . . 170.39(8) ?
V4 O7 V3 2_655 . 87.20(6) ?
V5 O7 V3 2_655 . 85.84(5) ?
V1 O7 V3 . . 85.57(5) ?
V4 O7 V2 . . 88.55(6) ?
V4 O7 V2 2_655 . 169.22(8) ?
V5 O7 V2 2_655 . 86.26(5) ?
V1 O7 V2 . . 85.02(5) ?
V3 O7 V2 . . 82.12(5) ?
V4 O4 V1 . . 106.59(8) ?
V4 O4 V5 . . 107.36(8) ?
V1 O4 V5 . . 103.46(7) ?
V5 O1 V3 . 2_655 115.52(9) ?
C13 N3 C17 . . 120.5(2) ?
C13 N3 H23 . . 119.7 ?
C17 N3 H23 . . 119.7 ?
C8 N1 C12 . . 121.2(2) ?
C8 N1 H21 . . 119.4 ?
C12 N1 H21 . . 119.4 ?
C1 N2 C5 . . 120.6(2) ?
C1 N2 H22 . . 119.7 ?
C5 N2 H22 . . 119.7 ?
C8 C9 C10 . . 120.1(3) ?
C8 C9 H9 . . 119.9 ?
C10 C9 H9 . . 119.9 ?
C4 C3 C2 . . 117.6(2) ?
C4 C3 C6 . . 119.2(3) ?
C2 C3 C6 . . 123.2(3) ?
C14 C15 C16 . . 117.8(2) ?
C14 C15 C18 . . 118.6(2) ?
C16 C15 C18 . . 123.6(2) ?
C6 C7 C10 . . 125.9(3) ?
C6 C7 H7 . . 117.1 ?
C10 C7 H7 . . 117.1 ?
N3 C17 C16 . . 121.4(3) ?
N3 C17 H17 . . 119.3 ?
C16 C17 H17 . . 119.3 ?
C1 C2 C3 . . 119.2(3) ?
C1 C2 H2 . . 120.4 ?
C3 C2 H2 . . 120.4 ?
C13 C14 C15 . . 119.8(3) ?
C13 C14 H14 . . 120.1 ?
C15 C14 H14 . . 120.1 ?
C9 C10 C11 . . 117.5(2) ?
C9 C10 C7 . . 118.9(3) ?
C11 C10 C7 . . 123.5(2) ?
C7 C6 C3 . . 125.5(3) ?
C7 C6 H6 . . 117.3 ?
C3 C6 H6 . . 117.3 ?
N1 C8 C9 . . 120.7(3) ?
N1 C8 H8 . . 119.7 ?
C9 C8 H8 . . 119.7 ?
C5 C4 C3 . . 120.4(3) ?
C5 C4 H4 . . 119.8 ?
C3 C4 H4 . . 119.8 ?
C17 C16 C15 . . 119.3(3) ?
C17 C16 H16 . . 120.4 ?
C15 C16 H16 . . 120.4 ?
C12 C11 C10 . . 120.0(3) ?
C12 C11 H11 . . 120.0 ?
C10 C11 H11 . . 120.0 ?
C18 C18 C15 2_566 . 125.4(3) ?
C18 C18 H18 2_566 . 117.3 ?
C15 C18 H18 . . 117.3 ?
N3 C13 C14 . . 121.2(3) ?
N3 C13 H13 . . 119.4 ?
C14 C13 H13 . . 119.4 ?
N2 C5 C4 . . 120.7(3) ?
N2 C5 H5 . . 119.7 ?
C4 C5 H5 . . 119.7 ?
N2 C1 C2 . . 121.6(3) ?
N2 C1 H1 . . 119.2 ?
C2 C1 H1 . . 119.2 ?
N1 C12 C11 . . 120.5(3) ?
N1 C12 H12 . . 119.8 ?
C11 C12 H12 . . 119.8 ?

loop_
_geom_bond_atom_site_label_1
_geom_bond_atom_site_label_2
_geom_bond_site_symmetry_2
_geom_bond_distance
_geom_bond_publ_flag
O1W H19 . 0.92(3) ?
O1W H20 . 0.92(3) ?
V1 O13 . 1.6035(16) ?
V1 O12 . 1.7835(17) ?
V1 O9 . 1.8657(17) ?
V1 O4 . 1.9675(16) ?
V1 O5 . 2.0614(17) ?
V1 O7 . 2.2568(15) ?
V4 O6 . 1.6836(17) ?
V4 O8 . 1.6888(17) ?
V4 O4 . 1.9082(15) ?
V4 O5 2_655 1.9676(15) ?
V4 O7 . 2.0846(16) ?
V4 O7 2_655 2.1459(16) ?
V5 O3 . 1.6081(16) ?
V5 O1 . 1.7601(17) ?
V5 O2 . 1.8682(17) ?
V5 O4 . 1.9904(17) ?
V5 O5 . 2.0501(16) ?
V5 O7 2_655 2.2376(15) ?
V2 O14 . 1.5992(19) ?
V2 O11 . 1.8127(18) ?
V2 O2 2_655 1.8635(16) ?
V2 O12 . 1.9023(16) ?
V2 O6 . 2.0828(18) ?
V2 O7 . 2.3437(17) ?
V3 O10 . 1.5973(18) ?
V3 O9 . 1.8381(16) ?
V3 O11 . 1.8461(18) ?
V3 O1 2_655 1.9093(16) ?
V3 O8 2_655 2.0456(18) ?
V3 O7 . 2.3207(16) ?
N3 C13 . 1.318(3) ?
N3 C17 . 1.331(3) ?
N3 H23 . 0.8600 ?
N1 C8 . 1.324(3) ?
N1 C12 . 1.339(4) ?
N1 H21 . 0.8600 ?
N2 C1 . 1.323(4) ?
N2 C5 . 1.328(4) ?
N2 H22 . 0.8600 ?
C9 C8 . 1.365(4) ?
C9 C10 . 1.386(4) ?
C9 H9 . 0.9300 ?
C3 C4 . 1.385(4) ?
C3 C2 . 1.389(4) ?
C3 C6 . 1.459(3) ?
C15 C14 . 1.383(4) ?
C15 C16 . 1.390(4) ?
C15 C18 . 1.469(3) ?
C7 C6 . 1.321(4) ?
C7 C10 . 1.463(3) ?
C7 H7 . 0.9300 ?
C17 C16 . 1.371(3) ?
C17 H17 . 0.9300 ?
C2 C1 . 1.374(4) ?
C2 H2 . 0.9300 ?
C14 C13 . 1.372(3) ?
C14 H14 . 0.9300 ?
C10 C11 . 1.395(4) ?
C6 H6 . 0.9300 ?
C8 H8 . 0.9300 ?
C4 C5 . 1.367(4) ?
C4 H4 . 0.9300 ?
C16 H16 . 0.9300 ?
C11 C12 . 1.362(4) ?
C11 H11 . 0.9300 ?
C18 C18 2_566 1.306(5) ?
C18 H18 . 0.9300 ?
C13 H13 . 0.9300 ?
C5 H5 . 0.9300 ?
C1 H1 . 0.9300 ?
C12 H12 . 0.9300 ?

loop_
_geom_hbond_atom_site_label_D
_geom_hbond_atom_site_label_H
_geom_hbond_atom_site_label_A
_geom_hbond_site_symmetry_A
_geom_hbond_distance_DH
_geom_hbond_distance_HA
_geom_hbond_distance_DA
_geom_hbond_angle_DHA
O1w H19 O11 2_665 0.92(3) 2.01(4) 2.919(3) 168(4)
O1w H20 O12 . 0.92(3) 2.15(3) 3.028(3) 160(3)
N1 H21 O9 . 0.86 1.88 2.721(3) 164
N2 H22 O2 2_566 0.86 1.75 2.568(3) 159
N3 H23 O5 . 0.86 1.71 2.564(3) 172
C2 H2 O1 1_465 0.93 2.50 3.126(4) 124
C4 H4 O1 2_666 0.93 2.32 3.107(4) 143
C8 H8 O10 . 0.93 2.57 3.162(4) 122
C11 H11 O3 2_666 0.93 2.33 3.254(4) 173
C12 H12 O1w . 0.93 2.57 3.230(4) 128
C14 H14 O6 1_455 0.93 2.54 3.202(3) 128
C14 H14 O12 1_455 0.93 2.39 3.293(3) 162
C16 H16 O13 2_666 0.93 2.58 3.401(4) 147
C17 H17 O13 . 0.93 2.60 3.187(4) 122

loop_
_geom_torsion_atom_site_label_1
_geom_torsion_atom_site_label_2
_geom_torsion_atom_site_label_3
_geom_torsion_atom_site_label_4
_geom_torsion_site_symmetry_1
_geom_torsion_site_symmetry_2
_geom_torsion_site_symmetry_3
_geom_torsion_site_symmetry_4
_geom_torsion
_geom_torsion_publ_flag
O13 V1 V4 O6 . . . . -97.82(11) ?
O12 V1 V4 O6 . . . . 1.24(8) ?
O9 V1 V4 O6 . . . . 89.76(9) ?
O4 V1 V4 O6 . . . . -111.09(10) ?
O5 V1 V4 O6 . . . . 169.60(7) ?
O7 V1 V4 O6 . . . . 91.59(9) ?
V5 V1 V4 O6 . . . . -152.17(6) ?
V2 V1 V4 O6 . . . . 31.26(6) ?
V3 V1 V4 O6 . . . . 84.82(6) ?
O13 V1 V4 O8 . . . . 11.85(13) ?
O12 V1 V4 O8 . . . . 110.91(10) ?
O9 V1 V4 O8 . . . . -160.57(11) ?
O4 V1 V4 O8 . . . . -1.42(11) ?
O5 V1 V4 O8 . . . . -80.73(10) ?
O7 V1 V4 O8 . . . . -158.74(11) ?
V5 V1 V4 O8 . . . . -42.50(9) ?
V2 V1 V4 O8 . . . . 140.93(9) ?
V3 V1 V4 O8 . . . . -165.51(9) ?
O13 V1 V4 O4 . . . . 13.27(12) ?
O12 V1 V4 O4 . . . . 112.33(10) ?
O9 V1 V4 O4 . . . . -159.15(11) ?
O5 V1 V4 O4 . . . . -79.31(9) ?
O7 V1 V4 O4 . . . . -157.32(11) ?
V5 V1 V4 O4 . . . . -41.08(8) ?
V2 V1 V4 O4 . . . . 142.35(8) ?
V3 V1 V4 O4 . . . . -164.09(8) ?
O13 V1 V4 O5 . . . 2_655 167.03(11) ?
O12 V1 V4 O5 . . . 2_655 -93.91(8) ?
O9 V1 V4 O5 . . . 2_655 -5.39(9) ?
O4 V1 V4 O5 . . . 2_655 153.76(10) ?
O5 V1 V4 O5 . . . 2_655 74.45(9) ?
O7 V1 V4 O5 . . . 2_655 -3.56(9) ?
V5 V1 V4 O5 . . . 2_655 112.68(6) ?
V2 V1 V4 O5 . . . 2_655 -63.89(6) ?
V3 V1 V4 O5 . . . 2_655 -10.33(7) ?
O13 V1 V4 O7 . . . . 170.59(12) ?
O12 V1 V4 O7 . . . . -90.35(8) ?
O9 V1 V4 O7 . . . . -1.83(9) ?
O4 V1 V4 O7 . . . . 157.32(11) ?
O5 V1 V4 O7 . . . . 78.01(8) ?
V5 V1 V4 O7 . . . . 116.24(6) ?
V2 V1 V4 O7 . . . . -60.33(6) ?
V3 V1 V4 O7 . . . . -6.77(6) ?
O13 V1 V4 O7 . . . 2_655 93.58(11) ?
O12 V1 V4 O7 . . . 2_655 -167.36(7) ?
O9 V1 V4 O7 . . . 2_655 -78.84(8) ?
O4 V1 V4 O7 . . . 2_655 80.31(9) ?
O5 V1 V4 O7 . . . 2_655 1.00(6) ?
O7 V1 V4 O7 . . . 2_655 -77.01(8) ?
V5 V1 V4 O7 . . . 2_655 39.23(4) ?
V2 V1 V4 O7 . . . 2_655 -137.34(4) ?
V3 V1 V4 O7 . . . 2_655 -83.78(4) ?
O13 V1 V4 V3 . . . 2_655 56.56(10) ?
O12 V1 V4 V3 . . . 2_655 155.62(6) ?
O9 V1 V4 V3 . . . 2_655 -115.86(7) ?
O4 V1 V4 V3 . . . 2_655 43.29(8) ?
O5 V1 V4 V3 . . . 2_655 -36.02(5) ?
O7 V1 V4 V3 . . . 2_655 -114.03(6) ?
V5 V1 V4 V3 . . . 2_655 2.210(17) ?
V2 V1 V4 V3 . . . 2_655 -174.36(2) ?
V3 V1 V4 V3 . . . 2_655 -120.797(17) ?
O13 V1 V4 V2 . . . . -129.08(10) ?
O12 V1 V4 V2 . . . . -30.02(6) ?
O9 V1 V4 V2 . . . . 58.51(7) ?
O4 V1 V4 V2 . . . . -142.35(8) ?
O5 V1 V4 V2 . . . . 138.34(5) ?
O7 V1 V4 V2 . . . . 60.33(6) ?
V5 V1 V4 V2 . . . . 176.571(17) ?
V3 V1 V4 V2 . . . . 53.564(15) ?
O13 V1 V5 O3 . . . . 1.55(9) ?
O12 V1 V5 O3 . . . . 111.02(10) ?
O9 V1 V5 O3 . . . . -102.96(9) ?
O4 V1 V5 O3 . . . . 108.86(10) ?
O5 V1 V5 O3 . . . . -101.88(9) ?
O7 V1 V5 O3 . . . . -175.55(7) ?
V4 V1 V5 O3 . . . . 147.23(7) ?
V2 V1 V5 O3 . . . . 150.67(6) ?
V3 V1 V5 O3 . . . . -140.54(6) ?
O13 V1 V5 O1 . . . . -108.99(10) ?
O12 V1 V5 O1 . . . . 0.49(10) ?
O9 V1 V5 O1 . . . . 146.50(9) ?
O4 V1 V5 O1 . . . . -1.67(9) ?
O5 V1 V5 O1 . . . . 147.58(10) ?
O7 V1 V5 O1 . . . . 73.92(8) ?
V4 V1 V5 O1 . . . . 36.70(7) ?
V2 V1 V5 O1 . . . . 40.13(7) ?
V3 V1 V5 O1 . . . . 108.92(7) ?
O13 V1 V5 O2 . . . . 104.36(9) ?
O12 V1 V5 O2 . . . . -146.16(10) ?
O9 V1 V5 O2 . . . . -0.14(9) ?
O4 V1 V5 O2 . . . . -148.32(10) ?
O5 V1 V5 O2 . . . . 0.94(8) ?
O7 V1 V5 O2 . . . . -72.73(8) ?
V4 V1 V5 O2 . . . . -109.95(6) ?
V2 V1 V5 O2 . . . . -106.51(6) ?
V3 V1 V5 O2 . . . . -37.73(7) ?
O13 V1 V5 O4 . . . . -107.31(10) ?
O12 V1 V5 O4 . . . . 2.16(10) ?
O9 V1 V5 O4 . . . . 148.18(9) ?
O5 V1 V5 O4 . . . . 149.26(10) ?
O7 V1 V5 O4 . . . . 75.59(8) ?
V4 V1 V5 O4 . . . . 38.37(7) ?
V2 V1 V5 O4 . . . . 41.81(7) ?
V3 V1 V5 O4 . . . . 110.60(7) ?
O13 V1 V5 O5 . . . . 103.43(9) ?
O12 V1 V5 O5 . . . . -147.09(10) ?
O9 V1 V5 O5 . . . . -1.08(8) ?
O4 V1 V5 O5 . . . . -149.26(10) ?
O7 V1 V5 O5 . . . . -73.67(7) ?
V4 V1 V5 O5 . . . . -110.89(6) ?
V2 V1 V5 O5 . . . . -107.45(6) ?
V3 V1 V5 O5 . . . . -38.66(6) ?
O13 V1 V5 O7 . . . 2_655 176.88(8) ?
O12 V1 V5 O7 . . . 2_655 -73.64(8) ?
O9 V1 V5 O7 . . . 2_655 72.37(7) ?
O4 V1 V5 O7 . . . 2_655 -75.80(8) ?
O5 V1 V5 O7 . . . 2_655 73.45(7) ?
O7 V1 V5 O7 . . . 2_655 -0.21(8) ?
V4 V1 V5 O7 . . . 2_655 -37.43(4) ?
V2 V1 V5 O7 . . . 2_655 -34.00(4) ?
V3 V1 V5 O7 . . . 2_655 34.79(4) ?
O13 V1 V5 V3 . . . 2_655 -147.87(7) ?
O12 V1 V5 V3 . . . 2_655 -38.39(8) ?
O9 V1 V5 V3 . . . 2_655 107.62(6) ?
O4 V1 V5 V3 . . . 2_655 -40.55(7) ?
O5 V1 V5 V3 . . . 2_655 108.71(6) ?
O7 V1 V5 V3 . . . 2_655 35.04(4) ?
V4 V1 V5 V3 . . . 2_655 -2.180(17) ?
V2 V1 V5 V3 . . . 2_655 1.25(3) ?
V3 V1 V5 V3 . . . 2_655 70.04(3) ?
O6 V4 V2 O14 . . . . -0.85(12) ?
O8 V4 V2 O14 . . . . -3.65(14) ?
O4 V4 V2 O14 . . . . 102.33(10) ?
O5 V4 V2 O14 2_655 . . . -101.88(10) ?
O7 V4 V2 O14 . . . . -179.41(10) ?
O7 V4 V2 O14 2_655 . . . -178.13(10) ?
V1 V4 V2 O14 . . . . 124.09(9) ?
O6 V4 V2 O11 . . . . -179.50(11) ?
O8 V4 V2 O11 . . . . 177.70(12) ?
O4 V4 V2 O11 . . . . -76.33(8) ?
O5 V4 V2 O11 2_655 . . . 79.46(8) ?
O7 V4 V2 O11 . . . . 1.94(8) ?
O7 V4 V2 O11 2_655 . . . 3.21(9) ?
V1 V4 V2 O11 . . . . -54.57(7) ?
O6 V4 V2 O2 . . . 2_655 95.00(10) ?
O8 V4 V2 O2 . . . 2_655 92.20(11) ?
O4 V4 V2 O2 . . . 2_655 -161.82(7) ?
O5 V4 V2 O2 2_655 . . 2_655 -6.03(7) ?
O7 V4 V2 O2 . . . 2_655 -83.56(7) ?
O7 V4 V2 O2 2_655 . . 2_655 -82.28(7) ?
V1 V4 V2 O2 . . . 2_655 -140.06(5) ?
O6 V4 V2 O12 . . . . -96.83(10) ?
O8 V4 V2 O12 . . . . -99.63(11) ?
O4 V4 V2 O12 . . . . 6.34(7) ?
O5 V4 V2 O12 2_655 . . . 162.13(7) ?
O7 V4 V2 O12 . . . . 84.61(7) ?
O7 V4 V2 O12 2_655 . . . 85.88(7) ?
V1 V4 V2 O12 . . . . 28.10(5) ?
O8 V4 V2 O6 . . . . -2.80(12) ?
O4 V4 V2 O6 . . . . 103.17(10) ?
O5 V4 V2 O6 2_655 . . . -101.04(10) ?
O7 V4 V2 O6 . . . . -178.56(10) ?
O7 V4 V2 O6 2_655 . . . -177.29(10) ?
V1 V4 V2 O6 . . . . 124.93(9) ?
O6 V4 V2 O7 . . . . 178.56(10) ?
O8 V4 V2 O7 . . . . 175.76(11) ?
O4 V4 V2 O7 . . . . -78.26(7) ?
O5 V4 V2 O7 2_655 . . . 77.53(7) ?
O7 V4 V2 O7 2_655 . . . 1.28(10) ?
V1 V4 V2 O7 . . . . -56.50(5) ?
O6 V4 V2 V3 . . . . -179.68(9) ?
O8 V4 V2 V3 . . . . 177.52(10) ?
O4 V4 V2 V3 . . . . -76.51(5) ?
O5 V4 V2 V3 2_655 . . . 79.28(5) ?
O7 V4 V2 V3 . . . . 1.75(5) ?
O7 V4 V2 V3 2_655 . . . 3.03(5) ?
V1 V4 V2 V3 . . . . -54.750(15) ?
O6 V4 V2 V1 . . . . -124.93(9) ?
O8 V4 V2 V1 . . . . -127.73(10) ?
O4 V4 V2 V1 . . . . -21.76(5) ?
O5 V4 V2 V1 2_655 . . . 134.03(5) ?
O7 V4 V2 V1 . . . . 56.50(5) ?
O7 V4 V2 V1 2_655 . . . 57.78(5) ?
O13 V1 V2 O14 . . . . 8.69(15) ?
O12 V1 V2 O14 . . . . -0.26(14) ?
O9 V1 V2 O14 . . . . 108.58(12) ?
O4 V1 V2 O14 . . . . -96.98(11) ?
O5 V1 V2 O14 . . . . -169.86(11) ?
O7 V1 V2 O14 . . . . -168.94(12) ?
V5 V1 V2 O14 . . . . -121.52(10) ?
V4 V1 V2 O14 . . . . -118.05(10) ?
V3 V1 V2 O14 . . . . 131.71(10) ?
O13 V1 V2 O11 . . . . -96.00(12) ?
O12 V1 V2 O11 . . . . -104.95(11) ?
O9 V1 V2 O11 . . . . 3.88(7) ?
O4 V1 V2 O11 . . . . 158.33(7) ?
O5 V1 V2 O11 . . . . 85.44(8) ?
O7 V1 V2 O11 . . . . 86.36(8) ?
V5 V1 V2 O11 . . . . 133.79(6) ?
V4 V1 V2 O11 . . . . 137.26(6) ?
V3 V1 V2 O11 . . . . 27.02(6) ?
O13 V1 V2 O2 . . . 2_655 176.06(12) ?
O12 V1 V2 O2 . . . 2_655 167.11(12) ?
O9 V1 V2 O2 . . . 2_655 -84.06(8) ?
O4 V1 V2 O2 . . . 2_655 70.39(8) ?
O5 V1 V2 O2 . . . 2_655 -2.50(9) ?
O7 V1 V2 O2 . . . 2_655 -1.58(8) ?
V5 V1 V2 O2 . . . 2_655 45.85(7) ?
V4 V1 V2 O2 . . . 2_655 49.32(7) ?
V3 V1 V2 O2 . . . 2_655 -60.92(7) ?
O13 V1 V2 O12 . . . . 8.95(14) ?
O9 V1 V2 O12 . . . . 108.84(11) ?
O4 V1 V2 O12 . . . . -96.72(11) ?
O5 V1 V2 O12 . . . . -169.61(12) ?
O7 V1 V2 O12 . . . . -168.68(12) ?
V5 V1 V2 O12 . . . . -121.26(10) ?
V4 V1 V2 O12 . . . . -117.79(10) ?
V3 V1 V2 O12 . . . . 131.97(10) ?
O13 V1 V2 O6 . . . . 101.59(11) ?
O12 V1 V2 O6 . . . . 92.64(11) ?
O9 V1 V2 O6 . . . . -158.52(7) ?
O4 V1 V2 O6 . . . . -4.08(6) ?
O5 V1 V2 O6 . . . . -76.96(7) ?
O7 V1 V2 O6 . . . . -76.04(7) ?
V5 V1 V2 O6 . . . . -28.61(5) ?
V4 V1 V2 O6 . . . . -25.15(5) ?
V3 V1 V2 O6 . . . . -135.39(5) ?
O13 V1 V2 O7 . . . . 177.63(12) ?
O12 V1 V2 O7 . . . . 168.68(12) ?
O9 V1 V2 O7 . . . . -82.48(7) ?
O4 V1 V2 O7 . . . . 71.96(7) ?
O5 V1 V2 O7 . . . . -0.92(7) ?
V5 V1 V2 O7 . . . . 47.43(5) ?
V4 V1 V2 O7 . . . . 50.89(5) ?
V3 V1 V2 O7 . . . . -59.35(5) ?
O13 V1 V2 V3 . . . . -123.02(11) ?
O12 V1 V2 V3 . . . . -131.97(10) ?
O9 V1 V2 V3 . . . . -23.13(5) ?
O4 V1 V2 V3 . . . . 131.31(5) ?
O5 V1 V2 V3 . . . . 58.42(6) ?
O7 V1 V2 V3 . . . . 59.35(5) ?
V5 V1 V2 V3 . . . . 106.77(2) ?
V4 V1 V2 V3 . . . . 110.240(17) ?
O13 V1 V2 V4 . . . . 126.74(11) ?
O12 V1 V2 V4 . . . . 117.79(10) ?
O9 V1 V2 V4 . . . . -133.38(5) ?
O4 V1 V2 V4 . . . . 21.07(5) ?
O5 V1 V2 V4 . . . . -51.82(6) ?
O7 V1 V2 V4 . . . . -50.89(5) ?
V5 V1 V2 V4 . . . . -3.468(17) ?
V3 V1 V2 V4 . . . . -110.240(17) ?
O14 V2 V3 O10 . . . . 1.27(15) ?
O11 V2 V3 O10 . . . . 0.17(13) ?
O2 V2 V3 O10 2_655 . . . -101.28(11) ?
O12 V2 V3 O10 . . . . 102.55(11) ?
O6 V2 V3 O10 . . . . 179.70(11) ?
O7 V2 V3 O10 . . . . -178.53(11) ?
V4 V2 V3 O10 . . . . 179.89(10) ?
V1 V2 V3 O10 . . . . 125.46(10) ?
O14 V2 V3 O9 . . . . -100.77(12) ?
O11 V2 V3 O9 . . . . -101.87(11) ?
O2 V2 V3 O9 2_655 . . . 156.69(8) ?
O12 V2 V3 O9 . . . . 0.52(8) ?
O6 V2 V3 O9 . . . . 77.67(8) ?
O7 V2 V3 O9 . . . . 79.43(7) ?
V4 V2 V3 O9 . . . . 77.86(6) ?
V1 V2 V3 O9 . . . . 23.43(6) ?
O14 V2 V3 O11 . . . . 1.10(14) ?
O2 V2 V3 O11 2_655 . . . -101.44(11) ?
O12 V2 V3 O11 . . . . 102.39(11) ?
O6 V2 V3 O11 . . . . 179.54(11) ?
O7 V2 V3 O11 . . . . -178.70(11) ?
V4 V2 V3 O11 . . . . 179.73(10) ?
V1 V2 V3 O11 . . . . 125.30(10) ?
O14 V2 V3 O1 . . . 2_655 101.28(12) ?
O11 V2 V3 O1 . . . 2_655 100.19(11) ?
O2 V2 V3 O1 2_655 . . 2_655 -1.26(8) ?
O12 V2 V3 O1 . . . 2_655 -157.43(8) ?
O6 V2 V3 O1 . . . 2_655 -80.28(8) ?
O7 V2 V3 O1 . . . 2_655 -78.52(7) ?
V4 V2 V3 O1 . . . 2_655 -80.09(6) ?
V1 V2 V3 O1 . . . 2_655 -134.52(6) ?
O14 V2 V3 O8 . . . 2_655 178.06(12) ?
O11 V2 V3 O8 . . . 2_655 176.96(11) ?
O2 V2 V3 O8 2_655 . . 2_655 75.52(8) ?
O12 V2 V3 O8 . . . 2_655 -80.65(8) ?
O6 V2 V3 O8 . . . 2_655 -3.50(8) ?
O7 V2 V3 O8 . . . 2_655 -1.74(7) ?
V4 V2 V3 O8 . . . 2_655 -3.31(6) ?
V1 V2 V3 O8 . . . 2_655 -57.74(6) ?
O14 V2 V3 O7 . . . . 179.80(12) ?
O11 V2 V3 O7 . . . . 178.70(11) ?
O2 V2 V3 O7 2_655 . . . 77.26(7) ?
O12 V2 V3 O7 . . . . -78.91(7) ?
O6 V2 V3 O7 . . . . -1.76(7) ?
V4 V2 V3 O7 . . . . -1.57(5) ?
V1 V2 V3 O7 . . . . -56.00(5) ?
O14 V2 V3 V4 . . . 2_655 178.79(11) ?
O11 V2 V3 V4 . . . 2_655 177.69(10) ?
O2 V2 V3 V4 2_655 . . 2_655 76.24(6) ?
O12 V2 V3 V4 . . . 2_655 -79.93(5) ?
O6 V2 V3 V4 . . . 2_655 -2.78(6) ?
O7 V2 V3 V4 . . . 2_655 -1.01(5) ?
V4 V2 V3 V4 . . . 2_655 -2.588(18) ?
V1 V2 V3 V4 . . . 2_655 -57.018(14) ?
O14 V2 V3 V5 . . . 2_655 124.69(11) ?
O11 V2 V3 V5 . . . 2_655 123.59(10) ?
O2 V2 V3 V5 2_655 . . 2_655 22.15(5) ?
O12 V2 V3 V5 . . . 2_655 -134.02(6) ?
O6 V2 V3 V5 . . . 2_655 -56.87(5) ?
O7 V2 V3 V5 . . . 2_655 -55.11(5) ?
V4 V2 V3 V5 . . . 2_655 -56.681(14) ?
V1 V2 V3 V5 . . . 2_655 -111.111(17) ?
O14 V2 V3 V1 . . . . -124.20(11) ?
O11 V2 V3 V1 . . . . -125.30(10) ?
O2 V2 V3 V1 2_655 . . . 133.26(6) ?
O12 V2 V3 V1 . . . . -22.91(5) ?
O6 V2 V3 V1 . . . . 54.24(5) ?
O7 V2 V3 V1 . . . . 56.00(5) ?
V4 V2 V3 V1 . . . . 54.430(14) ?
O13 V1 V3 O10 . . . . 0.30(15) ?
O12 V1 V3 O10 . . . . -103.59(12) ?
O9 V1 V3 O10 . . . . 5.53(14) ?
O4 V1 V3 O10 . . . . 166.49(12) ?
O5 V1 V3 O10 . . . . 97.40(12) ?
O7 V1 V3 O10 . . . . 171.65(12) ?
V5 V1 V3 O10 . . . . 121.58(11) ?
V4 V1 V3 O10 . . . . 177.75(11) ?
V2 V1 V3 O10 . . . . -128.10(11) ?
O13 V1 V3 O9 . . . . -5.23(13) ?
O12 V1 V3 O9 . . . . -109.11(12) ?
O4 V1 V3 O9 . . . . 160.96(12) ?
O5 V1 V3 O9 . . . . 91.88(11) ?
O7 V1 V3 O9 . . . . 166.13(12) ?
V5 V1 V3 O9 . . . . 116.06(10) ?
V4 V1 V3 O9 . . . . 172.22(10) ?
V2 V1 V3 O9 . . . . -133.62(10) ?
O13 V1 V3 O11 . . . . 101.87(11) ?
O12 V1 V3 O11 . . . . -2.02(7) ?
O9 V1 V3 O11 . . . . 107.10(12) ?
O4 V1 V3 O11 . . . . -91.94(8) ?
O5 V1 V3 O11 . . . . -161.03(7) ?
O7 V1 V3 O11 . . . . -86.77(8) ?
V5 V1 V3 O11 . . . . -136.84(5) ?
V4 V1 V3 O11 . . . . -80.68(5) ?
V2 V1 V3 O11 . . . . -26.52(5) ?
O13 V1 V3 O1 . . . 2_655 -174.42(11) ?
O12 V1 V3 O1 . . . 2_655 81.69(8) ?
O9 V1 V3 O1 . . . 2_655 -169.20(12) ?
O4 V1 V3 O1 . . . 2_655 -8.24(9) ?
O5 V1 V3 O1 . . . 2_655 -77.32(8) ?
O7 V1 V3 O1 . . . 2_655 -3.07(8) ?
V5 V1 V3 O1 . . . 2_655 -53.14(7) ?
V4 V1 V3 O1 . . . 2_655 3.03(7) ?
V2 V1 V3 O1 . . . 2_655 57.18(7) ?
O13 V1 V3 O8 . . . 2_655 -96.40(10) ?
O12 V1 V3 O8 . . . 2_655 159.71(7) ?
O9 V1 V3 O8 . . . 2_655 -91.18(11) ?
O4 V1 V3 O8 . . . 2_655 69.78(8) ?
O5 V1 V3 O8 . . . 2_655 0.70(6) ?
O7 V1 V3 O8 . . . 2_655 74.95(7) ?
V5 V1 V3 O8 . . . 2_655 24.88(5) ?
V4 V1 V3 O8 . . . 2_655 81.05(5) ?
V2 V1 V3 O8 . . . 2_655 135.20(5) ?
O13 V1 V3 O7 . . . . -171.35(11) ?
O12 V1 V3 O7 . . . . 84.76(8) ?
O9 V1 V3 O7 . . . . -166.13(12) ?
O4 V1 V3 O7 . . . . -5.17(8) ?
O5 V1 V3 O7 . . . . -74.25(7) ?
V5 V1 V3 O7 . . . . -50.07(6) ?
V4 V1 V3 O7 . . . . 6.10(6) ?
V2 V1 V3 O7 . . . . 60.25(6) ?
O13 V1 V3 V2 . . . . 128.40(10) ?
O12 V1 V3 V2 . . . . 24.51(5) ?
O9 V1 V3 V2 . . . . 133.62(10) ?
O4 V1 V3 V2 . . . . -65.42(6) ?
O5 V1 V3 V2 . . . . -134.50(4) ?
O7 V1 V3 V2 . . . . -60.25(6) ?
V5 V1 V3 V2 . . . . -110.319(19) ?
V4 V1 V3 V2 . . . . -54.152(15) ?
O13 V1 V3 V4 . . . 2_655 -120.81(10) ?
O12 V1 V3 V4 . . . 2_655 135.30(5) ?
O9 V1 V3 V4 . . . 2_655 -115.59(10) ?
O4 V1 V3 V4 . . . 2_655 45.37(6) ?
O5 V1 V3 V4 . . . 2_655 -23.71(4) ?
O7 V1 V3 V4 . . . 2_655 50.54(6) ?
V5 V1 V3 V4 . . . 2_655 0.470(16) ?
V4 V1 V3 V4 . . . 2_655 56.637(16) ?
V2 V1 V3 V4 . . . 2_655 110.789(16) ?
O13 V1 V3 V5 . . . 2_655 -176.84(10) ?
O12 V1 V3 V5 . . . 2_655 79.28(5) ?
O9 V1 V3 V5 . . . 2_655 -171.61(10) ?
O4 V1 V3 V5 . . . 2_655 -10.65(6) ?
O5 V1 V3 V5 . . . 2_655 -79.73(4) ?
O7 V1 V3 V5 . . . 2_655 -5.48(6) ?
V5 V1 V3 V5 . . . 2_655 -55.55(2) ?
V4 V1 V3 V5 . . . 2_655 0.614(16) ?
V2 V1 V3 V5 . . . 2_655 54.766(15) ?
O8 V4 O6 V2 . . . . 178.36(7) ?
O4 V4 O6 V2 . . . . -80.47(9) ?
O5 V4 O6 V2 2_655 . . . 81.13(8) ?
O7 V4 O6 V2 . . . . 1.09(8) ?
O7 V4 O6 V2 2_655 . . . 9.0(3) ?
V3 V4 O6 V2 2_655 . . . 175.54(3) ?
V1 V4 O6 V2 . . . . -45.47(6) ?
O14 V2 O6 V4 . . . . 179.34(9) ?
O11 V2 O6 V4 . . . . 1.0(2) ?
O2 V2 O6 V4 2_655 . . . -80.05(9) ?
O12 V2 O6 V4 . . . . 77.78(9) ?
O7 V2 O6 V4 . . . . -1.01(7) ?
V3 V2 O6 V4 . . . . 0.37(10) ?
V1 V2 O6 V4 . . . . 46.21(7) ?
O6 V4 O8 V3 . . . 2_655 -177.39(7) ?
O4 V4 O8 V3 . . . 2_655 80.47(9) ?
O5 V4 O8 V3 2_655 . . 2_655 -78.95(8) ?
O7 V4 O8 V3 . . . 2_655 -7.8(3) ?
O7 V4 O8 V3 2_655 . . 2_655 0.05(8) ?
V2 V4 O8 V3 . . . 2_655 -175.54(3) ?
V1 V4 O8 V3 . . . 2_655 81.34(10) ?
O10 V3 O9 V1 . . . . -176.00(10) ?
O11 V3 O9 V1 . . . . -71.24(10) ?
O1 V3 O9 V1 2_655 . . . 21.7(2) ?
O8 V3 O9 V1 2_655 . . . 85.59(10) ?
O7 V3 O9 V1 . . . . 10.18(9) ?
V2 V3 O9 V1 . . . . -39.21(8) ?
V4 V3 O9 V1 2_655 . . . 54.93(8) ?
V5 V3 O9 V1 2_655 . . . 10.23(12) ?
O13 V1 O9 V3 . . . . 176.17(10) ?
O12 V1 O9 V3 . . . . 70.45(10) ?
O4 V1 O9 V3 . . . . -37.3(2) ?
O5 V1 O9 V3 . . . . -85.63(9) ?
O7 V1 O9 V3 . . . . -10.44(9) ?
V5 V1 O9 V3 . . . . -84.92(10) ?
V4 V1 O9 V3 . . . . -9.19(12) ?
V2 V1 O9 V3 . . . . 38.67(8) ?
O3 V5 O5 V4 . . . 2_655 -167.47(9) ?
O1 V5 O5 V4 . . . 2_655 30.6(2) ?
O2 V5 O5 V4 . . . 2_655 -67.59(8) ?
O4 V5 O5 V4 . . . 2_655 92.73(8) ?
O7 V5 O5 V4 2_655 . . 2_655 12.71(7) ?
V3 V5 O5 V4 2_655 . . 2_655 14.57(9) ?
V1 V5 O5 V4 . . . 2_655 111.69(9) ?
O3 V5 O5 V1 . . . . 80.85(9) ?
O1 V5 O5 V1 . . . . -81.12(19) ?
O2 V5 O5 V1 . . . . -179.28(6) ?
O4 V5 O5 V1 . . . . -18.95(6) ?
O7 V5 O5 V1 2_655 . . . -98.97(7) ?
V3 V5 O5 V1 2_655 . . . -97.12(6) ?
O13 V1 O5 V4 . . . 2_655 170.24(9) ?
O12 V1 O5 V4 . . . 2_655 -25.0(2) ?
O9 V1 O5 V4 . . . 2_655 69.11(8) ?
O4 V1 O5 V4 . . . 2_655 -90.86(8) ?
O7 V1 O5 V4 . . . 2_655 -11.46(7) ?
V5 V1 O5 V4 . . . 2_655 -110.03(9) ?
V4 V1 O5 V4 . . . 2_655 -54.27(6) ?
V2 V1 O5 V4 . . . 2_655 -10.74(9) ?
V3 V1 O5 V4 . . . 2_655 36.44(6) ?
O13 V1 O5 V5 . . . . -79.73(9) ?
O12 V1 O5 V5 . . . . 84.99(19) ?
O9 V1 O5 V5 . . . . 179.14(7) ?
O4 V1 O5 V5 . . . . 19.16(6) ?
O7 V1 O5 V5 . . . . 98.57(6) ?
V4 V1 O5 V5 . . . . 55.75(5) ?
V2 V1 O5 V5 . . . . 99.29(6) ?
V3 V1 O5 V5 . . . . 146.47(5) ?
O13 V1 O12 V2 . . . . -173.81(10) ?
O9 V1 O12 V2 . . . . -70.64(10) ?
O4 V1 O12 V2 . . . . 84.25(10) ?
O5 V1 O12 V2 . . . . 21.8(2) ?
O7 V1 O12 V2 . . . . 8.56(9) ?
V5 V1 O12 V2 . . . . 82.90(11) ?
V4 V1 O12 V2 . . . . 51.20(8) ?
V3 V1 O12 V2 . . . . -39.90(8) ?
O14 V2 O12 V1 . . . . 179.81(10) ?
O11 V2 O12 V1 . . . . 73.27(10) ?
O2 V2 O12 V1 2_655 . . . -24.7(2) ?
O6 V2 O12 V1 . . . . -82.47(10) ?
O7 V2 O12 V1 . . . . -8.37(9) ?
V3 V2 O12 V1 . . . . 40.66(8) ?
V4 V2 O12 V1 . . . . -51.75(8) ?
O3 V5 O2 V2 . . . 2_655 -175.44(10) ?
O1 V5 O2 V2 . . . 2_655 -68.54(10) ?
O4 V5 O2 V2 . . . 2_655 36.9(2) ?
O5 V5 O2 V2 . . . 2_655 87.11(9) ?
O7 V5 O2 V2 2_655 . . 2_655 12.05(9) ?
V3 V5 O2 V2 2_655 . . 2_655 -36.46(8) ?
V1 V5 O2 V2 . . . 2_655 86.49(9) ?
O14 V2 O11 V3 . . . . -179.26(9) ?
O2 V2 O11 V3 2_655 . . . 78.01(10) ?
O12 V2 O11 V3 . . . . -75.94(10) ?
O6 V2 O11 V3 . . . . -0.9(2) ?
O7 V2 O11 V3 . . . . 0.98(8) ?
V4 V2 O11 V3 . . . . -0.33(12) ?
V1 V2 O11 V3 . . . . -45.78(7) ?
O10 V3 O11 V2 . . . . -179.88(9) ?
O9 V3 O11 V2 . . . . 77.42(10) ?
O1 V3 O11 V2 2_655 . . . -77.41(10) ?
O8 V3 O11 V2 2_655 . . . -6.4(2) ?
O7 V3 O11 V2 . . . . -0.99(8) ?
V4 V3 O11 V2 2_655 . . . -2.86(12) ?
V5 V3 O11 V2 2_655 . . . -47.45(8) ?
V1 V3 O11 V2 . . . . 45.85(8) ?
O6 V4 O7 V4 . . . 2_655 178.05(7) ?
O8 V4 O7 V4 . . . 2_655 8.0(3) ?
O4 V4 O7 V4 . . . 2_655 -82.40(7) ?
O5 V4 O7 V4 2_655 . . 2_655 81.04(7) ?
O7 V4 O7 V4 2_655 . . 2_655 0.0 ?
V3 V4 O7 V4 2_655 . . 2_655 2.01(8) ?
V2 V4 O7 V4 . . . 2_655 178.96(8) ?
V1 V4 O7 V4 . . . 2_655 -96.06(7) ?
O6 V4 O7 V5 . . . 2_655 85.18(7) ?
O8 V4 O7 V5 . . . 2_655 -84.8(3) ?
O4 V4 O7 V5 . . . 2_655 -175.26(7) ?
O5 V4 O7 V5 2_655 . . 2_655 -11.82(6) ?
O7 V4 O7 V5 2_655 . . 2_655 -92.86(7) ?
V3 V4 O7 V5 2_655 . . 2_655 -90.85(6) ?
V2 V4 O7 V5 . . . 2_655 86.09(6) ?
V1 V4 O7 V5 . . . 2_655 171.07(9) ?
O6 V4 O7 V1 . . . . -85.89(7) ?
O8 V4 O7 V1 . . . . 104.1(3) ?
O4 V4 O7 V1 . . . . 13.67(6) ?
O5 V4 O7 V1 2_655 . . . 177.11(7) ?
O7 V4 O7 V1 2_655 . . . 96.06(7) ?
V3 V4 O7 V1 2_655 . . . 98.08(5) ?
V2 V4 O7 V1 . . . . -84.98(5) ?
O6 V4 O7 V2 . . . . -0.91(6) ?
O8 V4 O7 V2 . . . . -170.9(2) ?
O4 V4 O7 V2 . . . . 98.65(6) ?
O5 V4 O7 V2 2_655 . . . -97.91(6) ?
O7 V4 O7 V2 2_655 . . . -178.96(8) ?
V3 V4 O7 V2 2_655 . . . -176.95(2) ?
V1 V4 O7 V2 . . . . 84.98(5) ?
O12 V1 O7 V4 . . . . 82.12(7) ?
O9 V1 O7 V4 . . . . 178.43(7) ?
O4 V1 O7 V4 . . . . -13.50(6) ?
O5 V1 O7 V4 . . . . -92.36(7) ?
V5 V1 O7 V4 . . . . -51.88(5) ?
V2 V1 O7 V4 . . . . 88.43(6) ?
V3 V1 O7 V4 . . . . 170.89(8) ?
O12 V1 O7 V4 . . . 2_655 -175.50(7) ?
O9 V1 O7 V4 . . . 2_655 -79.19(7) ?
O4 V1 O7 V4 . . . 2_655 88.88(7) ?
O5 V1 O7 V4 . . . 2_655 10.01(6) ?
V5 V1 O7 V4 . . . 2_655 50.50(5) ?
V4 V1 O7 V4 . . . 2_655 102.38(7) ?
V2 V1 O7 V4 . . . 2_655 -169.19(8) ?
V3 V1 O7 V4 . . . 2_655 -86.74(6) ?
O12 V1 O7 V5 . . . 2_655 -47.1(4) ?
O9 V1 O7 V5 . . . 2_655 49.2(4) ?
O4 V1 O7 V5 . . . 2_655 -142.7(4) ?
O5 V1 O7 V5 . . . 2_655 138.4(4) ?
V5 V1 O7 V5 . . . 2_655 178.9(4) ?
V4 V1 O7 V5 . . . 2_655 -129.2(4) ?
V2 V1 O7 V5 . . . 2_655 -40.8(4) ?
V3 V1 O7 V5 . . . 2_655 41.7(4) ?
O12 V1 O7 V3 . . . . -88.77(7) ?
O9 V1 O7 V3 . . . . 7.54(7) ?
O4 V1 O7 V3 . . . . 175.61(7) ?
O5 V1 O7 V3 . . . . 96.75(6) ?
V5 V1 O7 V3 . . . . 137.24(4) ?
V4 V1 O7 V3 . . . . -170.89(8) ?
V2 V1 O7 V3 . . . . -82.46(5) ?
O12 V1 O7 V2 . . . . -6.31(7) ?
O9 V1 O7 V2 . . . . 90.00(7) ?
O4 V1 O7 V2 . . . . -101.93(6) ?
O5 V1 O7 V2 . . . . 179.20(6) ?
V5 V1 O7 V2 . . . . -140.31(4) ?
V4 V1 O7 V2 . . . . -88.43(6) ?
V3 V1 O7 V2 . . . . 82.46(5) ?
O9 V3 O7 V4 . . . 2_655 88.20(7) ?
O11 V3 O7 V4 . . . 2_655 -177.83(7) ?
O1 V3 O7 V4 2_655 . . 2_655 -86.77(7) ?
O8 V3 O7 V4 2_655 . . 2_655 -0.03(5) ?
V2 V3 O7 V4 . . . 2_655 -178.54(7) ?
V5 V3 O7 V4 2_655 . . 2_655 -91.75(6) ?
V1 V3 O7 V4 . . . 2_655 95.89(6) ?
O9 V3 O7 V5 . . . 2_655 179.95(7) ?
O11 V3 O7 V5 . . . 2_655 -86.09(7) ?
O1 V3 O7 V5 2_655 . . 2_655 4.98(6) ?
O8 V3 O7 V5 2_655 . . 2_655 91.71(6) ?
V2 V3 O7 V5 . . . 2_655 -86.80(5) ?
V4 V3 O7 V5 2_655 . . 2_655 91.75(6) ?
V1 V3 O7 V5 . . . 2_655 -172.37(8) ?
O9 V3 O7 V1 . . . . -7.69(7) ?
O11 V3 O7 V1 . . . . 86.28(7) ?
O1 V3 O7 V1 2_655 . . . 177.34(7) ?
O8 V3 O7 V1 2_655 . . . -95.92(6) ?
V2 V3 O7 V1 . . . . 85.57(5) ?
V4 V3 O7 V1 2_655 . . . -95.89(6) ?
V5 V3 O7 V1 2_655 . . . 172.37(8) ?
O9 V3 O7 V2 . . . . -93.26(6) ?
O11 V3 O7 V2 . . . . 0.71(6) ?
O1 V3 O7 V2 2_655 . . . 91.78(6) ?
O8 V3 O7 V2 2_655 . . . 178.51(6) ?
V4 V3 O7 V2 2_655 . . . 178.54(7) ?
V5 V3 O7 V2 2_655 . . . 86.80(5) ?
V1 V3 O7 V2 . . . . -85.57(5) ?
O11 V2 O7 V4 . . . . -178.39(7) ?
O2 V2 O7 V4 2_655 . . . 87.20(7) ?
O12 V2 O7 V4 . . . . -85.45(7) ?
O6 V2 O7 V4 . . . . 0.77(5) ?
V3 V2 O7 V4 . . . . -177.66(7) ?
V1 V2 O7 V4 . . . . -91.46(6) ?
O11 V2 O7 V4 . . . 2_655 7.1(4) ?
O2 V2 O7 V4 2_655 . . 2_655 -87.3(4) ?
O12 V2 O7 V4 . . . 2_655 100.0(4) ?
O6 V2 O7 V4 . . . 2_655 -173.8(4) ?
V3 V2 O7 V4 . . . 2_655 7.8(4) ?
V4 V2 O7 V4 . . . 2_655 -174.5(4) ?
V1 V2 O7 V4 . . . 2_655 94.0(4) ?
O11 V2 O7 V5 . . . 2_655 85.58(7) ?
O2 V2 O7 V5 2_655 . . 2_655 -8.83(6) ?
O12 V2 O7 V5 . . . 2_655 178.52(7) ?
O6 V2 O7 V5 . . . 2_655 -95.26(6) ?
V3 V2 O7 V5 . . . 2_655 86.31(5) ?
V4 V2 O7 V5 . . . 2_655 -96.03(6) ?
V1 V2 O7 V5 . . . 2_655 172.51(7) ?
O11 V2 O7 V1 . . . . -86.93(6) ?
O2 V2 O7 V1 2_655 . . . 178.66(7) ?
O12 V2 O7 V1 . . . . 6.00(6) ?
O6 V2 O7 V1 . . . . 92.23(6) ?
V3 V2 O7 V1 . . . . -86.20(5) ?
V4 V2 O7 V1 . . . . 91.46(6) ?
O11 V2 O7 V3 . . . . -0.72(6) ?
O2 V2 O7 V3 2_655 . . . -95.14(6) ?
O12 V2 O7 V3 . . . . 92.21(6) ?
O6 V2 O7 V3 . . . . 178.43(6) ?
V4 V2 O7 V3 . . . . 177.66(7) ?
V1 V2 O7 V3 . . . . 86.20(5) ?
O6 V4 O4 V1 . . . . 70.51(9) ?
O8 V4 O4 V1 . . . . 178.99(8) ?
O5 V4 O4 V1 2_655 . . . -59.7(2) ?
O7 V4 O4 V1 . . . . -16.42(8) ?
O7 V4 O4 V1 2_655 . . . -95.29(8) ?
V3 V4 O4 V1 2_655 . . . -143.33(7) ?
V2 V4 O4 V1 . . . . 32.00(7) ?
O6 V4 O4 V5 . . . . -179.14(8) ?
O8 V4 O4 V5 . . . . -70.66(9) ?
O5 V4 O4 V5 2_655 . . . 50.7(2) ?
O7 V4 O4 V5 . . . . 93.92(8) ?
O7 V4 O4 V5 2_655 . . . 15.06(7) ?
V3 V4 O4 V5 2_655 . . . -32.98(7) ?
V2 V4 O4 V5 . . . . 142.35(6) ?
V1 V4 O4 V5 . . . . 110.35(10) ?
O13 V1 O4 V4 . . . . -170.68(9) ?
O12 V1 O4 V4 . . . . -65.34(9) ?
O9 V1 O4 V4 . . . . 42.7(2) ?
O5 V1 O4 V4 . . . . 92.92(8) ?
O7 V1 O4 V4 . . . . 15.43(7) ?
V5 V1 O4 V4 . . . . 113.05(10) ?
V2 V1 O4 V4 . . . . -31.85(7) ?
V3 V1 O4 V4 . . . . 19.38(10) ?
O13 V1 O4 V5 . . . . 76.28(9) ?
O12 V1 O4 V5 . . . . -178.39(7) ?
O9 V1 O4 V5 . . . . -70.36(18) ?
O5 V1 O4 V5 . . . . -20.13(6) ?
O7 V1 O4 V5 . . . . -97.62(7) ?
V4 V1 O4 V5 . . . . -113.05(10) ?
V2 V1 O4 V5 . . . . -144.90(6) ?
V3 V1 O4 V5 . . . . -93.66(6) ?
O3 V5 O4 V4 . . . . 172.70(8) ?
O1 V5 O4 V4 . . . . 66.23(9) ?
O2 V5 O4 V4 . . . . -39.8(2) ?
O5 V5 O4 V4 . . . . -92.23(8) ?
O7 V5 O4 V4 2_655 . . . -14.63(7) ?
V3 V5 O4 V4 2_655 . . . 32.74(7) ?
V1 V5 O4 V4 . . . . -112.49(10) ?
O3 V5 O4 V1 . . . . -74.81(9) ?
O1 V5 O4 V1 . . . . 178.72(7) ?
O2 V5 O4 V1 . . . . 72.72(17) ?
O5 V5 O4 V1 . . . . 20.26(6) ?
O7 V5 O4 V1 2_655 . . . 97.86(7) ?
V3 V5 O4 V1 2_655 . . . 145.23(6) ?
O3 V5 O1 V3 . . . 2_655 174.03(10) ?
O2 V5 O1 V3 . . . 2_655 72.23(10) ?
O4 V5 O1 V3 . . . 2_655 -83.60(10) ?
O5 V5 O1 V3 . . . 2_655 -24.6(2) ?
O7 V5 O1 V3 2_655 . . 2_655 -7.14(9) ?
V1 V5 O1 V3 . . . 2_655 -82.57(11) ?
C13 N3 C17 C16 . . . . -0.7(5) ?
C4 C3 C2 C1 . . . . -1.0(4) ?
C6 C3 C2 C1 . . . . 177.3(3) ?
C16 C15 C14 C13 . . . . -0.6(5) ?
C18 C15 C14 C13 . . . . 179.3(3) ?
C8 C9 C10 C11 . . . . 1.7(4) ?
C8 C9 C10 C7 . . . . -176.6(3) ?
C6 C7 C10 C9 . . . . 170.6(3) ?
C6 C7 C10 C11 . . . . -7.6(5) ?
C10 C7 C6 C3 . . . . -178.3(3) ?
C4 C3 C6 C7 . . . . 175.9(3) ?
C2 C3 C6 C7 . . . . -2.3(5) ?
C12 N1 C8 C9 . . . . -0.6(5) ?
C10 C9 C8 N1 . . . . -0.8(5) ?
C2 C3 C4 C5 . . . . 0.3(5) ?
C6 C3 C4 C5 . . . . -178.0(3) ?
N3 C17 C16 C15 . . . . 0.6(5) ?
C14 C15 C16 C17 . . . . 0.1(5) ?
C18 C15 C16 C17 . . . . -179.8(3) ?
C9 C10 C11 C12 . . . . -1.2(5) ?
C7 C10 C11 C12 . . . . 177.0(3) ?
C14 C15 C18 C18 . . . 2_566 -179.5(4) ?
C16 C15 C18 C18 . . . 2_566 0.5(6) ?
C17 N3 C13 C14 . . . . 0.1(5) ?
C15 C14 C13 N3 . . . . 0.6(5) ?
C1 N2 C5 C4 . . . . -1.8(5) ?
C3 C4 C5 N2 . . . . 1.1(5) ?
C5 N2 C1 C2 . . . . 1.1(5) ?
C3 C2 C1 N2 . . . . 0.3(5) ?
C8 N1 C12 C11 . . . . 1.2(5) ?
C8 N1 C12 C11 . . . . 1.2(5) ?
C10 C11 C12 N1 . . . . -0.2(5) ?
